data_1563625
loop_
_publ_author_name
'Zubkov, Vladimir G.'
'Tarakina, Nadezda V.'
'Leonidov, Ivan I.'
'Tyutyunnik, Alexander P.'
'Surat, Ludmila L.'
'Melkozerova, Marina A.'
'Zabolotskaya, Elena V.'
'Kellerman, Dina G.'

_publ_section_title
;
 Synthesis and crystal structure of Ln2M2+Ge4O12, Ln=rare-earth element or
 Y; M=Ca, Mn, Zn
;
_journal_issue 5
_journal_name_full 'Journal of Solid State Chemistry'
_journal_page_first 1186
_journal_page_last 1193
_journal_paper_doi 10.1016/j.jssc.2010.03.027
_journal_volume 183
_journal_year 2010
_chemical_formula_sum 'Er2 Ge4 Mn O12'
_chemical_formula_weight 871.81
_space_group_IT_number 125
_space_group_name_Hall '-P 4a 2b'
_space_group_name_H-M_alt 'P 4/n b m :2'
_symmetry_cell_setting tetragonal
_symmetry_space_group_name_H-M 'P 4/n b m :2'
_cell_angle_alpha 90.0
_cell_angle_beta 90.0
_cell_angle_gamma 90.0
_cell_formula_units_Z 2
_cell_length_a 9.86945(7)
_cell_length_b 9.86945
_cell_length_c 4.96668(5)
_cell_volume 483.785(6)
_computing_structure_refinement GSAS
_diffrn_radiation_polarisn_ratio 0.8
_diffrn_radiation_probe x-ray
_diffrn_radiation_wavelength 1.54056
_exptl_absorpt_correction_T_max 1.00000
_exptl_absorpt_correction_T_min 1.00000
_exptl_absorpt_process_details
;   GSAS Absorption/surface roughness correction: function number 0
 No correction is applied.
;
_pd_calc_method 'Rietveld Refinement'
_pd_instr_location ' ?'
_pd_meas_2theta_range_inc 0.02
_pd_meas_2theta_range_max 119.98
_pd_meas_2theta_range_min 5.0
_pd_meas_number_of_points 5750
_pd_proc_2theta_range_inc 0.02
_pd_proc_2theta_range_max 119.95344
_pd_proc_2theta_range_min 4.97344
_pd_proc_info_datetime 2010-02-27T12:04:43
_pd_proc_info_excluded_regions ' ?'
_pd_proc_ls_background_function
;   GSAS Background function number 1 with 36 terms.
 Shifted Chebyshev function of 1st kind
      1:    856.992     2:   -720.786     3:    426.049     4:   -195.652    
      5:    51.9237     6:    4.99954     7:   -17.4578     8:    8.65803    
      9:   0.484581    10:   -10.9937    11:    8.94700    12:    2.45499    
     13:   -9.12581    14:    4.81281    15:   -4.40138    16:   -4.02733    
     17:    8.25532    18:   -9.54116    19:    1.79657    20:    3.67749    
     21:   -9.84802    22:    12.1951    23:   -11.5873    24:    1.29208    
     25:    3.00740    26:   -12.9176    27:    9.49568    28:   -8.74493    
     29:   0.467473    30:    6.56367    31:   -7.02976    32:    3.59680    
     33:  -0.214456    34:   -6.90315    35:    5.51091    36:   -3.35204    
;
_pd_proc_ls_peak_cutoff 0.00100
_pd_proc_ls_profile_function
;
 CW Profile function number 2 with  18 terms
 Profile coefficients for Simpson's rule integration of pseudovoigt function
 C.J. Howard (1982). J. Appl. Cryst.,15,615-620.
 P. Thompson, D.E. Cox & J.B. Hastings (1987). J. Appl. Cryst.,20,79-83.
 #1(GU)   =    6.625 #2(GV)   =  -14.900 #3(GW)   =   26.883
 #4(LX)   =    1.542 #5(LY)   =   10.511 #6(trns) =    0.000
 #7(asym) =   1.4909 #8(shft) =   0.0000 #9(GP)   =    0.000
 #10(stec)=     0.00 #11(ptec)=     0.00 #12(sfec)=     0.00
 #13(L11) =    0.000 #14(L22) =    0.000 #15(L33) =    0.000
 #16(L12) =    0.000 #17(L13) =    0.000 #18(L23) =    0.000
 Peak tails are ignored  where the intensity is below 0.0010 times the peak
   Aniso. broadening axis   0.0   0.0   1.0
;
_pd_proc_ls_prof_R_factor 0.0324
_pd_proc_ls_prof_wR_expected 0.0337
_pd_proc_ls_prof_wR_factor 0.0436
_pd_proc_number_of_points 5750
_pd_spec_mounting ' ?'
_refine_ls_goodness_of_fit_all 1.30
_refine_ls_matrix_type full
_refine_ls_number_parameters 52
_refine_ls_number_restraints 0
_refine_ls_R_Fsqd_factor 0.01689
_refine_ls_shift/su_max 0.01
_refine_ls_shift/su_mean 0.00
_reflns_d_resolution_high 0.894
_reflns_d_resolution_low 6.979
_reflns_limit_h_max 11
_reflns_limit_h_min 0
_reflns_limit_k_max 7
_reflns_limit_k_min 0
_reflns_limit_l_max 5
_reflns_limit_l_min 0
_reflns_number_total 203
_cod_data_source_file ER2MNGE4O12.cif
_cod_data_source_block ER2MNGE4O12_publ
_cod_depositor_comments
;
The following automatic conversions were performed:

data item '_geom_angle_publ_flag' value 'N' was changed to 'n' in
accordance with the built-in table derived from the CIF Core
dictionary named 'cif_core.dic' version 2.4.5 last updated on
2014-11-21 (115 times).

data item '_geom_bond_publ_flag' value 'N' was changed to 'n' in
accordance with the built-in table derived from the CIF Core
dictionary named 'cif_core.dic' version 2.4.5 last updated on
2014-11-21 (50 times).

Automatic conversion script
Id: cif_fix_values 8369 2020-08-20 11:38:08Z andrius 
;
_cod_original_cell_volume 483.785(10)
_cod_original_sg_symbol_H-M 'P 4/n b m'
_cod_original_formula_sum 'Er2.00 Ge4 Mn1.00 O12'
_cod_database_code 1563625
_gsas_exptl_extinct_corr_t_min 1.00000
_gsas_exptl_extinct_corr_t_max 1.00000

loop_
_symmetry_equiv_pos_site_id
_symmetry_equiv_pos_as_xyz
1 +x,+y,+z
2 -y+1/2,+x,+z
3 -x+1/2,-y+1/2,+z
4 +y,-x+1/2,+z
5 -x,+y+1/2,+z
6 -y,-x,+z
7 +x+1/2,-y,+z
8 +y+1/2,+x+1/2,+z
-1 -x,-y,-z
-2 +y+1/2,-x,-z
-3 +x+1/2,+y+1/2,-z
-4 -y,+x+1/2,-z
-5 +x,-y+1/2,-z
-6 +y,+x,-z
-7 -x+1/2,+y,-z
-8 -y+1/2,-x+1/2,-z

loop_
_atom_site_type_symbol
_atom_site_label
_atom_site_fract_x
_atom_site_fract_y
_atom_site_fract_z
_atom_site_occupancy
_atom_site_thermal_displace_type
_atom_site_U_iso_or_equiv
_atom_site_symmetry_multiplicity
Mn Mn 0.0 0.0 0.5 0.5 Uiso 0.0215(5) 4
Er Er1 0.0 0.0 0.5 0.5 Uiso 0.0215(5) 4
Er Er2 0.25 0.25 0.5 1.0 Uiso 0.0172(6) 2
Ge GE 0.97848(13) 0.25 0.0 1.0 Uiso 0.0174(5) 8
O O1 0.1307(5) 0.8693(5) 0.8344(14) 1.0 Uiso 0.0120(23) 8
O O2 0.1695(5) 0.0638(5) 0.2571(11) 1.0 Uiso 0.0123(16) 16

loop_
_atom_type_symbol
_atom_type_number_in_cell
_atom_type_scat_dispersion_real
_atom_type_scat_dispersion_imag
_atom_type_scat_Cromer_Mann_a1
_atom_type_scat_Cromer_Mann_a2
_atom_type_scat_Cromer_Mann_a3
_atom_type_scat_Cromer_Mann_a4
_atom_type_scat_Cromer_Mann_b1
_atom_type_scat_Cromer_Mann_b2
_atom_type_scat_Cromer_Mann_b3
_atom_type_scat_Cromer_Mann_b4
_atom_type_scat_Cromer_Mann_c
_atom_type_scat_source
Mn 2.0 0.000 0.000 11.2819 5.34090 7.35730 0.34320 3.01930 17.8674 2.24410 83.7543 1.08960 International_Tables_Vol_C
Er 4.0 0.000 0.000 27.6563 2.07356 16.4285 0.22354 14.9779 11.3604 2.98233 105.703 5.92046 International_Tables_Vol_C
Ge 8.0 0.000 0.000 16.0816 2.85090 6.37470 0.25160 3.70680 11.4468 3.68300 54.7625 2.13130 International_Tables_Vol_C
O 24.0 0.000 0.000 3.04850 13.2771 2.28680 5.70110 1.54630 0.32390 0.86700 32.9089 0.25080 International_Tables_Vol_C

loop_
_geom_angle_atom_site_label_1
_geom_angle_atom_site_label_2
_geom_angle_atom_site_label_3
_geom_angle
_geom_angle_site_symmetry_1
_geom_angle_site_symmetry_2
_geom_angle_site_symmetry_3
_geom_angle_publ_flag
O2 Mn O2 98.05(26) 1_555 . 6_555 n
O2 Mn O2 180.0 1_555 . -1_556 n
O2 Mn O2 81.95(26) 1_555 . -6_556 n
O2 Mn O2 81.95(26) 6_555 . -1_556 n
O2 Mn O2 180.0 6_555 . -6_556 n
O2 Mn O2 98.05(26) -1_556 . -6_556 n
Er2 Er1 Er2 180.0 1_555 . 5_545 n
Er2 Er1 O1 89.9992 1_555 . 1_545 n
Er2 Er1 O1 90.0008 1_555 . -1_566 n
Er2 Er1 O2 40.98(13) 1_555 . 1_555 n
Er2 Er1 O2 139.02(13) 1_555 . 6_555 n
Er2 Er1 O2 139.02(13) 1_555 . -1_556 n
Er2 Er1 O2 40.98(13) 1_555 . -6_556 n
Er2 Er1 O1 90.0008 5_545 . 1_545 n
Er2 Er1 O1 89.9992 5_545 . -1_566 n
Er2 Er1 O2 139.02(13) 5_545 . 1_555 n
Er2 Er1 O2 40.98(13) 5_545 . 6_555 n
Er2 Er1 O2 40.98(13) 5_545 . -1_556 n
Er2 Er1 O2 139.02(13) 5_545 . -6_556 n
O1 Er1 O1 180.0 1_545 . -1_566 n
O1 Er1 O2 97.10(19) 1_545 . 1_555 n
O1 Er1 O2 97.10(19) 1_545 . 6_555 n
O1 Er1 O2 82.90(19) 1_545 . -1_556 n
O1 Er1 O2 82.90(19) 1_545 . -6_556 n
O1 Er1 O2 82.90(19) -1_566 . 1_555 n
O1 Er1 O2 82.90(19) -1_566 . 6_555 n
O1 Er1 O2 97.10(19) -1_566 . -1_556 n
O1 Er1 O2 97.10(19) -1_566 . -6_556 n
O2 Er1 O2 98.05(26) 1_555 . 6_555 n
O2 Er1 O2 180.0 1_555 . -1_556 n
O2 Er1 O2 81.95(26) 1_555 . -6_556 n
O2 Er1 O2 81.95(26) 6_555 . -1_556 n
O2 Er1 O2 180.0 6_555 . -6_556 n
O2 Er1 O2 98.05(26) -1_556 . -6_556 n
Er1 Er2 Er1 90.0 1_555 . 2_555 n
Er1 Er2 Er1 180.0 1_555 . 3_555 n
Er1 Er2 Er1 90.0 1_555 . 4_555 n
Er1 Er2 O2 37.23(13) 1_555 . 1_555 n
Er1 Er2 O2 108.40(11) 1_555 . 2_555 n
Er1 Er2 O2 142.77(13) 1_555 . 3_555 n
Er1 Er2 O2 71.60(11) 1_555 . 4_555 n
Er1 Er2 O2 108.40(11) 1_555 . -5_456 n
Er1 Er2 O2 37.23(13) 1_555 . -6_556 n
Er1 Er2 O2 71.60(11) 1_555 . -7_546 n
Er1 Er2 O2 142.77(13) 1_555 . -8_556 n
Er1 Er2 Er1 90.0 2_555 . 3_555 n
Er1 Er2 Er1 180.0 2_555 . 4_555 n
Er1 Er2 O2 71.60(11) 2_555 . 1_555 n
Er1 Er2 O2 37.23(13) 2_555 . 2_555 n
Er1 Er2 O2 108.40(11) 2_555 . 3_555 n
Er1 Er2 O2 142.77(13) 2_555 . 4_555 n
Er1 Er2 O2 142.77(13) 2_555 . -5_456 n
Er1 Er2 O2 108.40(11) 2_555 . -6_556 n
Er1 Er2 O2 37.23(13) 2_555 . -7_546 n
Er1 Er2 O2 71.60(11) 2_555 . -8_556 n
Er1 Er2 Er1 90.0 3_555 . 4_555 n
Er1 Er2 O2 142.77(13) 3_555 . 1_555 n
Er1 Er2 O2 71.60(11) 3_555 . 2_555 n
Er1 Er2 O2 37.23(13) 3_555 . 3_555 n
Er1 Er2 O2 108.40(11) 3_555 . 4_555 n
Er1 Er2 O2 71.60(11) 3_555 . -5_456 n
Er1 Er2 O2 142.77(13) 3_555 . -6_556 n
Er1 Er2 O2 108.40(11) 3_555 . -7_546 n
Er1 Er2 O2 37.23(13) 3_555 . -8_556 n
Er1 Er2 O2 108.40(11) 4_555 . 1_555 n
Er1 Er2 O2 142.77(13) 4_555 . 2_555 n
Er1 Er2 O2 71.60(11) 4_555 . 3_555 n
Er1 Er2 O2 37.23(13) 4_555 . 4_555 n
Er1 Er2 O2 37.23(13) 4_555 . -5_456 n
Er1 Er2 O2 71.60(11) 4_555 . -6_556 n
Er1 Er2 O2 142.77(13) 4_555 . -7_546 n
Er1 Er2 O2 108.40(11) 4_555 . -8_556 n
O2 Er2 O2 74.55(12) 1_555 . 2_555 n
O2 Er2 O2 117.86(26) 1_555 . 3_555 n
O2 Er2 O2 74.55(12) 1_555 . 4_555 n
O2 Er2 O2 140.27(23) 1_555 . -5_456 n
O2 Er2 O2 74.46(26) 1_555 . -6_556 n
O2 Er2 O2 76.33(23) 1_555 . -7_546 n
O2 Er2 O2 143.19(22) 1_555 . -8_556 n
O2 Er2 O2 74.55(12) 2_555 . 3_555 n
O2 Er2 O2 117.86(26) 2_555 . 4_555 n
O2 Er2 O2 143.19(22) 2_555 . -5_456 n
O2 Er2 O2 140.27(23) 2_555 . -6_556 n
O2 Er2 O2 74.46(26) 2_555 . -7_546 n
O2 Er2 O2 76.33(23) 2_555 . -8_556 n
O2 Er2 O2 74.55(12) 3_555 . 4_555 n
O2 Er2 O2 76.33(23) 3_555 . -5_456 n
O2 Er2 O2 143.19(22) 3_555 . -6_556 n
O2 Er2 O2 140.27(23) 3_555 . -7_546 n
O2 Er2 O2 74.46(26) 3_555 . -8_556 n
O2 Er2 O2 74.46(26) 4_555 . -5_456 n
O2 Er2 O2 76.33(23) 4_555 . -6_556 n
O2 Er2 O2 143.19(22) 4_555 . -7_546 n
O2 Er2 O2 140.27(23) 4_555 . -8_556 n
O2 Er2 O2 74.55(12) -5_456 . -6_556 n
O2 Er2 O2 117.86(26) -5_456 . -7_546 n
O2 Er2 O2 74.55(12) -5_456 . -8_556 n
O2 Er2 O2 74.55(12) -6_556 . -7_546 n
O2 Er2 O2 117.86(26) -6_556 . -8_556 n
O2 Er2 O2 74.55(12) -7_546 . -8_556 n
O1 GE O1 106.2(5) 4_554 . -1_666 n
O1 GE O2 109.29(34) 4_554 . 4_655 n
O1 GE O2 104.82(28) 4_554 . -6_655 n
O1 GE O2 104.83(28) -1_666 . 4_655 n
O1 GE O2 109.29(34) -1_666 . -6_655 n
O2 GE O2 121.5(4) 4_655 . -6_655 n
Er1 O1 GE 109.73(23) 1_565 . 2_556 n
Er1 O1 GE 109.72(23) 1_565 . 5_656 n
GE O1 GE 125.2(4) 2_556 . 5_656 n
Mn O2 Er1 0.0 1_555 . 1_555 n
Mn O2 Er2 101.80(20) 1_555 . 1_555 n
Mn O2 GE 129.01(29) 1_555 . 2_545 n
Er1 O2 Er2 101.80(20) 1_555 . 1_555 n
Er1 O2 GE 129.01(29) 1_555 . 2_545 n
Er2 O2 GE 127.58(29) 1_555 . 2_545 n

loop_
_geom_bond_atom_site_label_1
_geom_bond_atom_site_label_2
_geom_bond_distance
_geom_bond_site_symmetry_1
_geom_bond_site_symmetry_2
_geom_bond_publ_flag
Mn O1 2.467(7) . 1_545 n
Mn O1 2.467(7) . -1_566 n
Mn O2 2.157(5) . 1_555 n
Mn O2 2.157(5) . 6_555 n
Mn O2 2.157(5) . -1_556 n
Mn O2 2.157(5) . -6_556 n
Er1 Er2 3.489380(30) . 1_555 n
Er1 Er2 3.489380(30) . 5_545 n
Er1 GE 3.50713(8) . 1_455 n
Er1 GE 3.50713(8) . 1_456 n
Er1 GE 3.50713(8) . 2_545 n
Er1 GE 3.50713(8) . 2_546 n
Er1 GE 3.50713(8) . 5_645 n
Er1 GE 3.50713(8) . 5_646 n
Er1 GE 3.50713(8) . 6_565 n
Er1 GE 3.50713(8) . 6_566 n
Er1 O1 2.467(7) . 1_545 n
Er1 O1 2.467(7) . -1_566 n
Er1 O2 2.157(5) . 1_555 n
Er1 O2 2.157(5) . 6_555 n
Er1 O2 2.157(5) . -1_556 n
Er1 O2 2.157(5) . -6_556 n
Er2 Er1 3.489380(30) . 1_555 n
Er2 Er1 3.489380(30) . 2_555 n
Er2 Er1 3.489380(30) . 3_555 n
Er2 Er1 3.489380(30) . 4_555 n
Er2 O2 2.338(5) . 1_555 n
Er2 O2 2.338(5) . 2_555 n
Er2 O2 2.338(5) . 3_555 n
Er2 O2 2.338(5) . 4_555 n
Er2 O2 2.338(5) . -5_556 n
Er2 O2 2.338(5) . -6_556 n
Er2 O2 2.338(5) . -7_556 n
Er2 O2 2.338(5) . -8_556 n
GE Er1 3.50713(8) . 1_654 n
GE Er1 3.50713(8) . 1_655 n
GE Er1 3.50713(8) . 4_654 n
GE Er1 3.50713(8) . 4_655 n
GE O1 1.7956(31) . 4_554 n
GE O1 1.7956(31) . -1_666 n
GE O2 1.723(5) . 4_655 n
GE O2 1.723(5) . -6_655 n
O1 Mn 2.467(7) . 1_565 n
O1 Er1 2.467(7) . 1_565 n
O1 GE 1.7956(31) . 2_556 n
O1 GE 1.7956(31) . 5_656 n
O2 Mn 2.157(5) . 1_555 n
O2 Er1 2.157(5) . 1_555 n
O2 Er2 2.338(5) . 1_555 n
O2 GE 1.723(5) . 2_545 n
